data_4303271
loop_
_publ_author_name
'Mrigendra Dubey'
'Rik Rani Koner'
'Manabendra Ray'

_publ_contact_author_address
;Department of Chemistry
Indian Institute of Technology Guwahati
Guwahati 781039
;
_publ_contact_author_email manabray@iitg.ernet.in
_publ_contact_author_name 'Dr. Manabendra Ray'
_publ_section_title
;
Sodium and Potassium Ion Directed Self-Assembled Multinuclear Assembly of
Divalent Nickel or Copper and l-Leucine Derived Ligand
;
_journal_name_full 'Inorganic Chemistry'
_journal_page_first 9294
_journal_page_last 9302
_journal_paper_doi 10.1021/ic9011444
_journal_volume 48
_journal_year 2009
_chemical_absolute_configuration syn
_chemical_compound_source Synthesized
_chemical_formula_moiety 'C78 H108 N6 Na Ni3 O18, C F3 O3 S, 4(C2 N), O'
_chemical_formula_sum 'C87 H108 F3 N10 Na Ni3 O22 S'
_chemical_formula_weight 1934.01
_space_group_IT_number 20
_symmetry_cell_setting orthorhombic
_symmetry_Int_Tables_number 20
_symmetry_space_group_name_Hall 'C 2c 2'
_symmetry_space_group_name_H-M 'C 2 2 21'
_atom_sites_solution_hydrogens geom
_atom_sites_solution_primary direct
_atom_sites_solution_secondary difmap
_audit_creation_method SHELXL-97
_cell_angle_alpha 90.00
_cell_angle_beta 90.00
_cell_angle_gamma 90.00
_cell_formula_units_Z 4
_cell_length_a 17.5336(6)
_cell_length_b 21.0148(6)
_cell_length_c 27.5553(9)
_cell_measurement_reflns_used 8899
_cell_measurement_temperature 296(2)
_cell_measurement_theta_max 23.82
_cell_measurement_theta_min 2.44
_cell_volume 10153.2(6)
_computing_cell_refinement 'Bruker SMART'
_computing_data_collection 'Bruker SMART'
_computing_data_reduction 'Bruker SAINT'
_computing_molecular_graphics Wingx
_computing_publication_material Wingx
_computing_structure_refinement 'SHELXL-97 (Sheldrick, 2008)'
_computing_structure_solution 'Bruker SHELXTL'
_diffrn_ambient_temperature 296(2)
_diffrn_measured_fraction_theta_full 0.994
_diffrn_measured_fraction_theta_max 0.994
_diffrn_measurement_device_type 'CCD area detector'
_diffrn_measurement_method 'phi and omega scans'
_diffrn_radiation_monochromator graphite
_diffrn_radiation_type MoK\a
_diffrn_radiation_wavelength 0.71073
_diffrn_reflns_av_R_equivalents 0.0281
_diffrn_reflns_av_sigmaI/netI 0.0356
_diffrn_reflns_limit_h_max 20
_diffrn_reflns_limit_h_min -14
_diffrn_reflns_limit_k_max 19
_diffrn_reflns_limit_k_min -24
_diffrn_reflns_limit_l_max 31
_diffrn_reflns_limit_l_min -31
_diffrn_reflns_number 35518
_diffrn_reflns_theta_full 24.24
_diffrn_reflns_theta_max 24.24
_diffrn_reflns_theta_min 1.48
_diffrn_source 'fine-focus sealed tube'
_exptl_absorpt_coefficient_mu 0.650
_exptl_absorpt_correction_T_max 0.8810
_exptl_absorpt_correction_T_min 0.7811
_exptl_absorpt_correction_type multi-scan
_exptl_crystal_colour Purple-Blue
_exptl_crystal_density_diffrn 1.265
_exptl_crystal_density_method 'not measured'
_exptl_crystal_description Diamond
_exptl_crystal_F_000 4056
_exptl_crystal_recrystallization_method 'CH3OH CH3CN'
_exptl_crystal_size_max 0.40
_exptl_crystal_size_mid 0.30
_exptl_crystal_size_min 0.20
_refine_diff_density_max 0.418
_refine_diff_density_min -0.285
_refine_diff_density_rms 0.049
_refine_ls_abs_structure_details 'Flack H D (1983), Acta Cryst. A39, 876-881'
_refine_ls_abs_structure_Flack -0.005(12)
_refine_ls_extinction_method none
_refine_ls_goodness_of_fit_ref 1.044
_refine_ls_hydrogen_treatment mixed
_refine_ls_matrix_type full
_refine_ls_number_parameters 596
_refine_ls_number_reflns 8146
_refine_ls_number_restraints 13
_refine_ls_restrained_S_all 1.064
_refine_ls_R_factor_all 0.0518
_refine_ls_R_factor_gt 0.0383
_refine_ls_shift/su_max 0.002
_refine_ls_shift/su_mean 0.000
_refine_ls_structure_factor_coef Fsqd
_refine_ls_weighting_details 'calc w=1/[\s^2^(Fo^2^)+(0.0604P)^2^+5.0973P] where P=(Fo^2^+2Fc^2^)/3'
_refine_ls_weighting_scheme calc
_refine_ls_wR_factor_gt 0.0952
_refine_ls_wR_factor_ref 0.1035
_reflns_number_gt 6939
_reflns_number_total 8146
_reflns_threshold_expression >2\s(I)
_cod_data_source_file ic9011444_si_002_3.cif
_cod_data_source_block capsule3
_cod_database_code 4303271

loop_
_symmetry_equiv_pos_as_xyz
'x, y, z'
'-x, -y, z+1/2'
'-x, y, -z+1/2'
'x, -y, -z'
'x+1/2, y+1/2, z'
'-x+1/2, -y+1/2, z+1/2'
'-x+1/2, y+1/2, -z+1/2'
'x+1/2, -y+1/2, -z'

loop_
_atom_site_label
_atom_site_type_symbol
_atom_site_fract_x
_atom_site_fract_y
_atom_site_fract_z
_atom_site_U_iso_or_equiv
_atom_site_adp_type
_atom_site_occupancy
_atom_site_symmetry_multiplicity
_atom_site_calc_flag
_atom_site_refinement_flags
_atom_site_disorder_assembly
_atom_site_disorder_group
Na Na 0.79599(11) 0.0000 0.5000 0.0497(5) Uani 1 2 d S . .
H H 0.5458(19) 0.0274(18) 0.6238(13) 0.037(10) Uiso 1 1 d . . .
H2N H 0.962(2) 0.1030(19) 0.4800(13) 0.031(13) Uiso 1 1 d . . .
H1N H 0.6428 0.1183 0.4692 0.12(2) Uiso 1 1 d . . .
H50Z H 0.7746 0.0025 0.3674 0.089(16) Uiso 1 1 d . . .
Ni1 Ni 0.59759(4) 0.0000 0.5000 0.04093(16) Uani 1 2 d S . .
C6A C 0.5534(2) 0.12680(19) 0.56943(14) 0.0476(10) Uani 1 1 d . . .
C1A C 0.6105(2) 0.13665(17) 0.53528(13) 0.0461(9) Uani 1 1 d . . .
C5A C 0.5564(3) 0.1627(2) 0.61151(17) 0.0672(13) Uani 1 1 d . . .
H18 H 0.5191 0.1567 0.6351 0.081 Uiso 1 1 calc R . .
C2A C 0.6687(3) 0.1794(2) 0.54322(16) 0.0579(11) Uani 1 1 d . . .
H15 H 0.7076 0.1840 0.5205 0.070 Uiso 1 1 calc R . .
C3A C 0.6689(3) 0.2154(2) 0.58513(18) 0.0720(13) Uani 1 1 d . . .
H16 H 0.7070 0.2455 0.5901 0.086 Uiso 1 1 calc R . .
C4A C 0.6131(3) 0.2071(2) 0.61958(18) 0.0788(14) Uani 1 1 d . . .
H17 H 0.6135 0.2311 0.6480 0.095 Uiso 1 1 calc R . .
O1A O 0.60670(15) 0.10040(11) 0.49387(9) 0.0475(6) Uani 1 1 d . . .
C7A C 0.4914(2) 0.0792(2) 0.56048(15) 0.0515(10) Uani 1 1 d . . .
H20A H 0.4544 0.0817 0.5866 0.062 Uiso 1 1 calc R . .
H20B H 0.4655 0.0898 0.5304 0.062 Uiso 1 1 calc R . .
N1A N 0.52132(17) 0.01273(15) 0.55734(12) 0.0476(8) Uani 1 1 d . . .
H3 H 0.4810 -0.0138 0.5526 0.057 Uiso 1 1 calc R . .
Ni2 Ni 0.89364(3) 0.07030(2) 0.405986(15) 0.03659(12) Uani 1 1 d . . .
O3B1 O 0.79451(13) 0.09225(11) 0.43998(8) 0.0389(6) Uani 1 1 d . . .
O2B1 O 0.68869(15) 0.15037(13) 0.43035(10) 0.0521(7) Uani 1 1 d . . .
O1B O 0.82782(13) 0.00844(12) 0.36010(9) 0.0462(6) Uani 1 1 d . . .
O1B1 O 0.95212(16) 0.12288(13) 0.46134(11) 0.0429(7) Uani 1 1 d . . .
N1B1 N 0.87121(16) 0.15564(14) 0.37061(10) 0.0381(7) Uani 1 1 d . . .
H1 H 0.8824 0.1502 0.3386 0.046 Uiso 1 1 calc R . .
N1B N 0.99042(17) 0.04209(14) 0.36823(11) 0.0425(7) Uani 1 1 d . . .
H2 H 1.0178 0.0777 0.3613 0.051 Uiso 1 1 calc R . .
C1B C 0.8572(2) -0.04987(18) 0.34735(13) 0.0463(9) Uani 1 1 d . . .
C7B C 0.9731(2) 0.0098(2) 0.32135(13) 0.0526(10) Uani 1 1 d . . .
H1A H 1.0205 0.0008 0.3045 0.063 Uiso 1 1 calc R . .
H1B H 0.9433 0.0383 0.3011 0.063 Uiso 1 1 calc R . .
C6B C 0.9297(3) -0.0512(2) 0.32831(13) 0.0521(10) Uani 1 1 d . . .
C4B C 0.9188(4) -0.1647(3) 0.3204(2) 0.0857(17) Uani 1 1 d . . .
H6 H 0.9394 -0.2035 0.3107 0.103 Uiso 1 1 calc R . .
C2B C 0.8154(3) -0.1052(2) 0.35423(16) 0.0614(12) Uani 1 1 d . . .
H4 H 0.7671 -0.1040 0.3682 0.074 Uiso 1 1 calc R . .
C3B C 0.8478(4) -0.1625(2) 0.33950(19) 0.0757(15) Uani 1 1 d . . .
H5 H 0.8201 -0.1999 0.3429 0.091 Uiso 1 1 calc R . .
C5B C 0.9604(3) -0.1095(2) 0.31529(15) 0.0668(13) Uani 1 1 d . . .
H7 H 1.0097 -0.1114 0.3029 0.080 Uiso 1 1 calc R . .
C6B1 C 0.9040(2) 0.22409(16) 0.44139(12) 0.0401(8) Uani 1 1 d . . .
C1B1 C 0.9220(2) 0.17930(17) 0.47671(13) 0.0411(9) Uani 1 1 d . . .
C4B1 C 0.8604(3) 0.2949(2) 0.50471(18) 0.0666(12) Uani 1 1 d . . .
H12 H 0.8408 0.3341 0.5141 0.080 Uiso 1 1 calc R . .
C5B1 C 0.8728(2) 0.2814(2) 0.45615(16) 0.0550(11) Uani 1 1 d . . .
H11 H 0.8598 0.3116 0.4329 0.066 Uiso 1 1 calc R . .
C7B1 C 0.9188(2) 0.20897(18) 0.38898(12) 0.0418(9) Uani 1 1 d . . .
H8A H 0.9088 0.2466 0.3696 0.050 Uiso 1 1 calc R . .
H8B H 0.9722 0.1981 0.3850 0.050 Uiso 1 1 calc R . .
C2B1 C 0.9082(3) 0.1917(2) 0.52585(14) 0.0551(11) Uani 1 1 d . . .
H13 H 0.9195 0.1615 0.5494 0.066 Uiso 1 1 calc R . .
C8B1 C 0.7891(2) 0.16845(18) 0.37450(14) 0.0439(9) Uani 1 1 d . . .
H22 H 0.7827 0.2143 0.3796 0.053 Uiso 1 1 calc R . .
C9B1 C 0.7553(2) 0.13435(17) 0.41851(12) 0.0415(9) Uani 1 1 d . . .
10B1 C 0.7464(3) 0.1508(2) 0.32764(15) 0.0587(11) Uani 1 1 d . . .
H23A H 0.7676 0.1115 0.3151 0.070 Uiso 1 1 calc R . .
H23B H 0.6933 0.1429 0.3356 0.070 Uiso 1 1 calc R . .
11B1 C 0.7498(4) 0.2010(3) 0.28789(19) 0.098(2) Uani 1 1 d . . .
H24 H 0.8025 0.2164 0.2855 0.118 Uiso 1 1 calc R . .
O2B O 0.91897(13) -0.00715(11) 0.44579(8) 0.0401(6) Uani 1 1 d . . .
O3B O 1.01729(15) -0.06803(13) 0.46676(9) 0.0502(6) Uani 1 1 d . . .
C8B C 1.03747(19) 0.00201(19) 0.40121(13) 0.0454(8) Uani 1 1 d . . .
H26 H 1.0582 -0.0332 0.3820 0.054 Uiso 1 1 calc R . .
C10B C 1.1047(2) 0.0391(2) 0.42195(14) 0.0539(10) Uani 1 1 d . . .
H27A H 1.1318 0.0119 0.4445 0.065 Uiso 1 1 calc R . .
H27B H 1.0851 0.0751 0.4401 0.065 Uiso 1 1 calc R . .
C9B C 0.9872(2) -0.02692(16) 0.44156(13) 0.0384(8) Uani 1 1 d . . .
C11B C 1.1613(3) 0.0637(3) 0.3839(2) 0.0801(15) Uani 1 1 d . . .
H28 H 1.1336 0.0935 0.3630 0.096 Uiso 1 1 calc R . .
O2A O 0.67447(13) -0.00642(12) 0.44536(9) 0.0415(6) Uani 1 1 d . . .
C3B1 C 0.8776(3) 0.2495(2) 0.53851(16) 0.0671(13) Uani 1 1 d . . .
H73 H 0.8682 0.2580 0.5711 0.081 Uiso 1 1 calc R . .
C8A C 0.5601(2) -0.0068(2) 0.60241(15) 0.0476(9) Uani 1 1 d . . .
C10A C 0.5400(2) -0.0753(2) 0.61781(15) 0.0583(11) Uani 1 1 d . . .
H71A H 0.5454 -0.1028 0.5897 0.070 Uiso 1 1 calc R . .
H71B H 0.5771 -0.0892 0.6417 0.070 Uiso 1 1 calc R . .
C11A C 0.4622(4) -0.0850(3) 0.6385(3) 0.107(2) Uani 1 1 d . . .
H72 H 0.4253 -0.0742 0.6131 0.129 Uiso 1 1 calc R . .
C13B C 1.2247(3) 0.1019(3) 0.4100(3) 0.116(2) Uani 1 1 d . . .
H75A H 1.2019 0.1336 0.4304 0.174 Uiso 1 1 calc R . .
H75B H 1.2566 0.1222 0.3863 0.174 Uiso 1 1 calc R . .
H75C H 1.2549 0.0736 0.4294 0.174 Uiso 1 1 calc R . .
13B1 C 0.7279(6) 0.1723(5) 0.2397(2) 0.166(4) Uani 1 1 d . . .
H74A H 0.7618 0.1378 0.2323 0.249 Uiso 1 1 calc R . .
H74B H 0.7315 0.2042 0.2149 0.249 Uiso 1 1 calc R . .
H74C H 0.6765 0.1567 0.2414 0.249 Uiso 1 1 calc R . .
S1 S 0.0000 0.16814(9) 0.2500 0.0923(7) Uani 1 2 d S . .
C76 C 0.0000 0.2535(4) 0.2500 0.078(2) Uani 1 2 d S . .
O21 O -0.0685(4) 0.1509(3) 0.2700(2) 0.130(3) Uani 0.75 1 d P . .
O23 O 0.0308(7) 0.1548(3) 0.3008(3) 0.183(4) Uani 0.75 1 d P . .
C12B C 1.1948(4) 0.0140(5) 0.3521(3) 0.141(3) Uani 1 1 d . . .
H78A H 1.2294 0.0334 0.3295 0.212 Uiso 1 1 calc R . .
H78B H 1.1547 -0.0071 0.3345 0.212 Uiso 1 1 calc R . .
H78C H 1.2217 -0.0165 0.3715 0.212 Uiso 1 1 calc R . .
C12A C 0.4517(5) -0.1552(3) 0.6506(3) 0.152(4) Uani 1 1 d . . .
H79A H 0.4019 -0.1616 0.6643 0.227 Uiso 1 1 calc R . .
H79B H 0.4898 -0.1681 0.6736 0.227 Uiso 1 1 calc R . .
H79C H 0.4566 -0.1800 0.6215 0.227 Uiso 1 1 calc R . .
12B1 C 0.6988(6) 0.2571(4) 0.3007(3) 0.181(4) Uani 1 1 d . . .
H77A H 0.7008 0.2881 0.2752 0.272 Uiso 1 1 calc R . .
H77B H 0.7161 0.2760 0.3305 0.272 Uiso 1 1 calc R . .
H77C H 0.6472 0.2425 0.3047 0.272 Uiso 1 1 calc R . .
F1 F 0.0065(6) 0.2792(2) 0.21076(16) 0.150(3) Uani 0.75 1 d P . .
C13A C 0.4441(6) -0.0473(5) 0.6803(5) 0.240(7) Uani 1 1 d . . .
H80A H 0.3937 -0.0578 0.6914 0.360 Uiso 1 1 calc R . .
H80B H 0.4462 -0.0030 0.6719 0.360 Uiso 1 1 calc R . .
H80C H 0.4803 -0.0560 0.7056 0.360 Uiso 1 1 calc R . .
C9A C 0.64641(19) 0.00068(18) 0.40343(14) 0.0431(8) Uani 1 1 d . . .
O3A O 0.68505(14) 0.00364(15) 0.36515(9) 0.0558(7) Uani 1 1 d . . .
F3 F 0.0735(5) 0.2729(3) 0.2527(5) 0.232(5) Uani 0.75 1 d P . .
C85 C 0.1382(7) 0.8173(6) 0.4477(6) 0.194(5) Uani 1 1 d DU . .
N100 N 0.1754(9) 0.4192(7) 0.2571(3) 0.287(7) Uani 1 1 d DU . .
C83 C 0.1545(8) 0.4048(6) 0.2155(4) 0.216(6) Uani 1 1 d DU . .
C84 C 0.1441(7) 0.3828(5) 0.1710(4) 0.175(4) Uani 1 1 d DU . .
O28 O 0.3599(3) 0.0000 0.5000 0.129(2) Uani 1 2 d S . .
N101 N 0.2446(7) 0.9095(5) 0.4558(5) 0.235(6) Uani 1 1 d DU . .
C86 C 0.1954(8) 0.8686(5) 0.4514(4) 0.165(4) Uani 1 1 d DU . .

loop_
_atom_site_aniso_label
_atom_site_aniso_U_11
_atom_site_aniso_U_22
_atom_site_aniso_U_33
_atom_site_aniso_U_23
_atom_site_aniso_U_13
_atom_site_aniso_U_12
Na 0.0518(11) 0.0515(12) 0.0459(11) 0.0102(10) 0.000 0.000
Ni1 0.0384(3) 0.0408(4) 0.0436(3) 0.0014(3) 0.000 0.000
C6A 0.049(2) 0.043(2) 0.051(2) 0.0003(19) 0.0079(19) 0.0137(19)
C1A 0.058(2) 0.0336(19) 0.046(2) 0.0037(16) 0.001(2) 0.001(2)
C5A 0.077(3) 0.057(3) 0.068(3) -0.006(2) 0.025(2) 0.009(3)
C2A 0.068(3) 0.044(2) 0.062(3) -0.001(2) 0.008(2) -0.007(2)
C3A 0.084(3) 0.054(3) 0.079(3) -0.008(3) -0.001(3) -0.010(3)
C4A 0.108(4) 0.060(3) 0.068(3) -0.020(2) 0.019(3) -0.001(3)
O1A 0.0542(14) 0.0407(13) 0.0477(14) 0.0004(11) 0.0071(14) 0.0012(13)
C7A 0.039(2) 0.054(3) 0.061(2) 0.005(2) 0.0100(17) 0.013(2)
N1A 0.0390(16) 0.047(2) 0.057(2) 0.0038(16) 0.0055(15) -0.0055(16)
Ni2 0.0415(2) 0.0336(2) 0.0347(2) 0.00189(19) 0.0033(2) 0.0016(2)
O3B1 0.0434(14) 0.0358(14) 0.0374(13) 0.0016(10) 0.0013(11) 0.0017(11)
O2B1 0.0465(16) 0.0524(16) 0.0575(16) 0.0105(13) 0.0111(13) 0.0081(13)
O1B 0.0480(15) 0.0411(16) 0.0493(15) -0.0054(12) -0.0013(11) 0.0012(13)
O1B1 0.0508(16) 0.0378(16) 0.0401(15) 0.0034(13) -0.0066(13) 0.0043(13)
N1B1 0.0437(17) 0.0361(17) 0.0345(15) 0.0029(12) 0.0039(12) 0.0005(13)
N1B 0.0511(18) 0.0388(17) 0.0377(17) 0.0051(13) 0.0074(14) -0.0006(15)
C1B 0.061(2) 0.038(2) 0.041(2) -0.0031(17) -0.0065(19) 0.000(2)
C7B 0.063(2) 0.056(3) 0.039(2) 0.0032(19) 0.0097(18) 0.010(2)
C6B 0.072(3) 0.051(3) 0.034(2) -0.0040(17) 0.0022(19) 0.005(2)
C4B 0.121(5) 0.052(3) 0.083(4) -0.017(3) -0.008(3) 0.022(3)
C2B 0.073(3) 0.049(3) 0.061(3) -0.001(2) -0.016(2) -0.006(2)
C3B 0.112(4) 0.039(3) 0.077(3) -0.003(2) -0.021(3) -0.008(3)
C5B 0.087(3) 0.059(3) 0.054(3) -0.013(2) 0.004(2) 0.022(3)
C6B1 0.043(2) 0.0329(19) 0.0447(19) 0.0026(15) 0.0027(17) -0.0026(18)
C1B1 0.041(2) 0.035(2) 0.047(2) -0.0034(17) 0.0042(16) 0.0014(17)
C4B1 0.076(3) 0.048(2) 0.076(3) -0.015(2) 0.009(3) 0.009(2)
C5B1 0.062(3) 0.042(2) 0.060(3) 0.004(2) 0.003(2) 0.002(2)
C7B1 0.044(2) 0.039(2) 0.042(2) 0.0057(16) 0.0046(15) -0.0036(17)
C2B1 0.066(3) 0.055(3) 0.044(2) -0.0006(18) -0.003(2) 0.002(2)
C8B1 0.048(2) 0.036(2) 0.049(2) 0.0082(17) 0.0019(17) 0.0057(18)
C9B1 0.049(2) 0.0336(19) 0.042(2) -0.0012(16) 0.0033(17) -0.0004(18)
10B1 0.057(2) 0.066(3) 0.053(2) 0.010(2) -0.008(2) -0.003(2)
11B1 0.102(4) 0.129(5) 0.062(3) 0.038(3) -0.028(3) -0.013(4)
O2B 0.0457(14) 0.0355(13) 0.0390(13) 0.0054(11) 0.0047(10) 0.0043(12)
O3B 0.0562(15) 0.0389(14) 0.0555(15) 0.0135(14) 0.0087(12) 0.0099(14)
C8B 0.0458(19) 0.042(2) 0.048(2) 0.005(2) 0.0103(17) 0.0058(19)
C10B 0.050(2) 0.052(2) 0.060(2) 0.0053(18) 0.001(2) -0.003(2)
C9B 0.047(2) 0.0269(18) 0.042(2) 0.0017(16) 0.0056(17) -0.0004(17)
C11B 0.055(3) 0.090(4) 0.096(4) 0.026(3) 0.014(3) -0.011(3)
O2A 0.0400(13) 0.0411(14) 0.0434(14) -0.0002(12) -0.0031(11) 0.0007(12)
C3B1 0.089(4) 0.064(3) 0.048(2) -0.013(2) 0.006(2) 0.004(3)
C8A 0.045(2) 0.049(2) 0.048(2) 0.003(2) 0.0089(18) 0.000(2)
C10A 0.064(3) 0.057(3) 0.054(2) 0.009(2) 0.013(2) -0.005(2)
C11A 0.099(4) 0.092(5) 0.132(5) 0.019(4) 0.043(4) -0.021(4)
C13B 0.068(3) 0.113(5) 0.167(7) 0.014(5) 0.006(4) -0.030(3)
13B1 0.236(10) 0.187(9) 0.074(5) 0.041(5) -0.065(6) -0.040(8)
S1 0.1128(17) 0.0524(11) 0.1116(18) 0.000 0.0460(14) 0.000
C76 0.112(7) 0.064(5) 0.057(5) 0.000 0.012(4) 0.000
O21 0.184(7) 0.094(4) 0.110(5) -0.009(3) 0.087(5) -0.039(4)
O23 0.348(14) 0.077(4) 0.124(6) 0.038(4) 0.046(7) 0.047(7)
C12B 0.097(5) 0.212(9) 0.114(5) -0.016(6) 0.066(4) -0.037(6)
C12A 0.177(8) 0.103(6) 0.175(8) -0.001(5) 0.097(7) -0.062(5)
12B1 0.222(10) 0.138(8) 0.183(9) 0.070(7) -0.047(8) 0.076(8)
F1 0.326(11) 0.076(3) 0.046(2) 0.023(2) -0.019(4) 0.034(4)
C13A 0.258(13) 0.156(9) 0.305(14) -0.055(9) 0.224(12) -0.056(8)
C9A 0.0461(19) 0.0361(19) 0.047(2) -0.002(2) 0.0008(18) -0.0035(18)
O3A 0.0516(14) 0.0730(19) 0.0429(14) 0.0014(14) 0.0028(12) -0.0065(16)
F3 0.217(9) 0.084(4) 0.394(15) 0.023(7) 0.117(11) -0.040(5)
C85 0.184(11) 0.142(8) 0.255(13) -0.038(9) -0.019(9) 0.073(7)
N100 0.388(17) 0.337(15) 0.136(7) -0.036(9) -0.122(10) 0.025(14)
C83 0.282(15) 0.195(12) 0.170(8) 0.060(8) -0.097(11) -0.065(11)
C84 0.193(9) 0.166(9) 0.165(8) 0.035(7) -0.035(8) -0.059(8)
O28 0.077(4) 0.120(5) 0.189(7) 0.003(5) 0.000 0.000
N101 0.298(13) 0.139(8) 0.267(12) -0.048(8) -0.148(11) 0.101(8)
C86 0.227(13) 0.113(8) 0.155(8) -0.007(7) 0.017(10) 0.092(6)

loop_
_atom_type_symbol
_atom_type_description
_atom_type_scat_dispersion_real
_atom_type_scat_dispersion_imag
_atom_type_scat_source
C C 0.0033 0.0016 'International Tables Vol C Tables 4.2.6.8 and 6.1.1.4'
H H 0.0000 0.0000 'International Tables Vol C Tables 4.2.6.8 and 6.1.1.4'
N N 0.0061 0.0033 'International Tables Vol C Tables 4.2.6.8 and 6.1.1.4'
O O 0.0106 0.0060 'International Tables Vol C Tables 4.2.6.8 and 6.1.1.4'
F F 0.0171 0.0103 'International Tables Vol C Tables 4.2.6.8 and 6.1.1.4'
S S 0.1246 0.1234 'International Tables Vol C Tables 4.2.6.8 and 6.1.1.4'
K K 0.2009 0.2494 'International Tables Vol C Tables 4.2.6.8 and 6.1.1.4'
Ni Ni 0.3393 1.1124 'International Tables Vol C Tables 4.2.6.8 and 6.1.1.4'
Li Li -0.0003 0.0001 'International Tables Vol C Tables 4.2.6.8 and 6.1.1.4'
Na Na 0.0362 0.0249 'International Tables Vol C Tables 4.2.6.8 and 6.1.1.4'

loop_
_geom_angle_atom_site_label_1
_geom_angle_atom_site_label_2
_geom_angle_atom_site_label_3
_geom_angle
_geom_angle_site_symmetry_1
_geom_angle_site_symmetry_3
_geom_angle_publ_flag
O3B1 Na O3B1 178.83(14) . 4_556 ?
O3B1 Na O2A 69.94(8) . . ?
O3B1 Na O2A 109.05(9) 4_556 . ?
O3B1 Na O2A 109.05(9) . 4_556 ?
O3B1 Na O2A 69.94(8) 4_556 4_556 ?
O2A Na O2A 70.71(11) . 4_556 ?
O3B1 Na O2B 109.50(9) . 4_556 ?
O3B1 Na O2B 71.51(8) 4_556 4_556 ?
O2A Na O2B 179.38(9) . 4_556 ?
O2A Na O2B 109.80(7) 4_556 4_556 ?
O3B1 Na O2B 71.51(8) . . ?
O3B1 Na O2B 109.50(9) 4_556 . ?
O2A Na O2B 109.80(7) . . ?
O2A Na O2B 179.38(9) 4_556 . ?
O2B Na O2B 69.70(11) 4_556 . ?
O3B1 Na Ni2 35.84(5) . . ?
O3B1 Na Ni2 145.16(8) 4_556 . ?
O2A Na Ni2 89.66(5) . . ?
O2A Na Ni2 144.89(7) 4_556 . ?
O2B Na Ni2 89.72(7) 4_556 . ?
O2B Na Ni2 35.67(5) . . ?
O3B1 Na Ni2 145.17(8) . 4_556 ?
O3B1 Na Ni2 35.84(5) 4_556 4_556 ?
O2A Na Ni2 144.89(7) . 4_556 ?
O2A Na Ni2 89.66(5) 4_556 4_556 ?
O2B Na Ni2 35.67(5) 4_556 4_556 ?
O2B Na Ni2 89.72(7) . 4_556 ?
Ni2 Na Ni2 120.28(6) . 4_556 ?
O3B1 Na Ni1 89.42(7) . . ?
O3B1 Na Ni1 89.42(7) 4_556 . ?
O2A Na Ni1 35.35(6) . . ?
O2A Na Ni1 35.35(6) 4_556 . ?
O2B Na Ni1 145.15(6) 4_556 . ?
O2B Na Ni1 145.15(6) . . ?
Ni2 Na Ni1 119.86(3) . . ?
Ni2 Na Ni1 119.86(3) 4_556 . ?
O2A Ni1 O2A 96.55(13) 4_556 . ?
O2A Ni1 N1A 81.67(10) 4_556 . ?
O2A Ni1 N1A 176.12(12) . . ?
O2A Ni1 N1A 176.12(12) 4_556 4_556 ?
O2A Ni1 N1A 81.67(10) . 4_556 ?
N1A Ni1 N1A 100.31(18) . 4_556 ?
O2A Ni1 O1A 86.72(10) 4_556 . ?
O2A Ni1 O1A 87.54(10) . . ?
N1A Ni1 O1A 88.91(11) . . ?
N1A Ni1 O1A 96.63(11) 4_556 . ?
O2A Ni1 O1A 87.54(10) 4_556 4_556 ?
O2A Ni1 O1A 86.72(10) . 4_556 ?
N1A Ni1 O1A 96.63(11) . 4_556 ?
N1A Ni1 O1A 88.91(11) 4_556 4_556 ?
O1A Ni1 O1A 171.37(15) . 4_556 ?
O2A Ni1 Na 48.27(7) 4_556 . ?
O2A Ni1 Na 48.27(7) . . ?
N1A Ni1 Na 129.85(9) . . ?
N1A Ni1 Na 129.85(9) 4_556 . ?
O1A Ni1 Na 85.68(7) . . ?
O1A Ni1 Na 85.68(7) 4_556 . ?
C5A C6A C1A 117.3(4) . . ?
C5A C6A C7A 122.0(4) . . ?
C1A C6A C7A 120.7(4) . . ?
O1A C1A C2A 122.0(4) . . ?
O1A C1A C6A 116.4(3) . . ?
C2A C1A C6A 121.6(4) . . ?
C4A C5A C6A 122.0(4) . . ?
C4A C5A H18 119.0 . . ?
C6A C5A H18 119.0 . . ?
C1A C2A C3A 119.4(4) . . ?
C1A C2A H15 120.3 . . ?
C3A C2A H15 120.3 . . ?
C4A C3A C2A 120.5(5) . . ?
C4A C3A H16 119.7 . . ?
C2A C3A H16 119.7 . . ?
C3A C4A C5A 119.1(4) . . ?
C3A C4A H17 120.4 . . ?
C5A C4A H17 120.4 . . ?
C1A O1A Ni1 119.3(2) . . ?
C1A O1A H1N 109.0 . . ?
Ni1 O1A H1N 118.00 . . ?
N1A C7A C6A 112.3(3) . . ?
N1A C7A H20A 109.1 . . ?
C6A C7A H20A 109.1 . . ?
N1A C7A H20B 109.1 . . ?
C6A C7A H20B 109.1 . . ?
H20A C7A H20B 107.9 . . ?
C8A N1A C7A 111.9(3) . . ?
C8A N1A Ni1 107.9(2) . . ?
C7A N1A Ni1 112.8(2) . . ?
C8A N1A H3 108.0 . . ?
C7A N1A H3 108.0 . . ?
Ni1 N1A H3 108.0 . . ?
O2B Ni2 O3B1 96.98(9) . . ?
O2B Ni2 N1B 82.06(10) . . ?
O3B1 Ni2 N1B 175.39(11) . . ?
O2B Ni2 N1B1 174.36(11) . . ?
O3B1 Ni2 N1B1 81.85(10) . . ?
N1B Ni2 N1B1 99.55(11) . . ?
O2B Ni2 O1B1 85.62(11) . . ?
O3B1 Ni2 O1B1 87.94(10) . . ?
N1B Ni2 O1B1 96.47(12) . . ?
N1B1 Ni2 O1B1 88.82(11) . . ?
O2B Ni2 O1B 87.13(10) . . ?
O3B1 Ni2 O1B 87.08(9) . . ?
N1B Ni2 O1B 88.36(11) . . ?
N1B1 Ni2 O1B 98.30(11) . . ?
O1B1 Ni2 O1B 170.64(11) . . ?
O2B Ni2 Na 49.59(7) . . ?
O3B1 Ni2 Na 47.38(7) . . ?
N1B Ni2 Na 131.42(9) . . ?
N1B1 Ni2 Na 129.03(8) . . ?
O1B1 Ni2 Na 85.62(8) . . ?
O1B Ni2 Na 85.18(7) . . ?
C9B1 O3B1 Ni2 114.1(2) . . ?
C9B1 O3B1 Na 147.1(2) . . ?
Ni2 O3B1 Na 96.78(10) . . ?
C1B O1B Ni2 119.2(2) . . ?
C1B O1B H50Z 108.0 . . ?
Ni2 O1B H50Z 118.00 . . ?
C1B1 O1B1 Ni2 118.9(2) . . ?
C1B1 O1B1 H2N 113(3) . . ?
Ni2 O1B1 H2N 110(3) . . ?
C8B1 N1B1 C7B1 112.8(3) . . ?
C8B1 N1B1 Ni2 108.0(2) . . ?
C7B1 N1B1 Ni2 112.6(2) . . ?
C8B1 N1B1 H1 107.7 . . ?
C7B1 N1B1 H1 107.7 . . ?
Ni2 N1B1 H1 107.7 . . ?
C8B N1B C7B 112.6(3) . . ?
C8B N1B Ni2 108.0(2) . . ?
C7B N1B Ni2 113.4(2) . . ?
C8B N1B H2 107.5 . . ?
C7B N1B H2 107.5 . . ?
Ni2 N1B H2 107.5 . . ?
C6B C1B O1B 117.5(4) . . ?
C6B C1B C2B 121.6(4) . . ?
O1B C1B C2B 120.9(4) . . ?
N1B C7B C6B 112.4(3) . . ?
N1B C7B H1A 109.1 . . ?
C6B C7B H1A 109.1 . . ?
N1B C7B H1B 109.1 . . ?
C6B C7B H1B 109.1 . . ?
H1A C7B H1B 107.9 . . ?
C1B C6B C5B 118.4(4) . . ?
C1B C6B C7B 119.9(4) . . ?
C5B C6B C7B 121.7(4) . . ?
C3B C4B C5B 119.8(5) . . ?
C3B C4B H6 120.1 . . ?
C5B C4B H6 120.1 . . ?
C1B C2B C3B 118.0(5) . . ?
C1B C2B H4 121.0 . . ?
C3B C2B H4 121.0 . . ?
C4B C3B C2B 121.3(5) . . ?
C4B C3B H5 119.3 . . ?
C2B C3B H5 119.3 . . ?
C4B C5B C6B 120.9(5) . . ?
C4B C5B H7 119.6 . . ?
C6B C5B H7 119.6 . . ?
C5B1 C6B1 C1B1 118.2(3) . . ?
C5B1 C6B1 C7B1 122.3(3) . . ?
C1B1 C6B1 C7B1 119.4(3) . . ?
O1B1 C1B1 C6B1 117.3(3) . . ?
O1B1 C1B1 C2B1 121.9(3) . . ?
C6B1 C1B1 C2B1 120.8(3) . . ?
C3B1 C4B1 C5B1 118.8(4) . . ?
C3B1 C4B1 H12 120.6 . . ?
C5B1 C4B1 H12 120.6 . . ?
C6B1 C5B1 C4B1 121.6(4) . . ?
C6B1 C5B1 H11 119.2 . . ?
C4B1 C5B1 H11 119.2 . . ?
N1B1 C7B1 C6B1 112.9(3) . . ?
N1B1 C7B1 H8A 109.0 . . ?
C6B1 C7B1 H8A 109.0 . . ?
N1B1 C7B1 H8B 109.0 . . ?
C6B1 C7B1 H8B 109.0 . . ?
H8A C7B1 H8B 107.8 . . ?
C3B1 C2B1 C1B1 118.6(4) . . ?
C3B1 C2B1 H13 120.7 . . ?
C1B1 C2B1 H13 120.7 . . ?
N1B1 C8B1 C9B1 110.6(3) . . ?
N1B1 C8B1 10B1 111.8(3) . . ?
C9B1 C8B1 10B1 111.4(3) . . ?
N1B1 C8B1 H22 107.6 . . ?
C9B1 C8B1 H22 107.6 . . ?
10B1 C8B1 H22 107.6 . . ?
O2B1 C9B1 O3B1 124.7(3) . . ?
O2B1 C9B1 C8B1 116.1(3) . . ?
O3B1 C9B1 C8B1 119.2(3) . . ?
11B1 10B1 C8B1 114.7(4) . . ?
11B1 10B1 H23A 108.6 . . ?
C8B1 10B1 H23A 108.6 . . ?
11B1 10B1 H23B 108.6 . . ?
C8B1 10B1 H23B 108.6 . . ?
H23A 10B1 H23B 107.6 . . ?
13B1 11B1 10B1 110.3(5) . . ?
13B1 11B1 12B1 111.4(6) . . ?
10B1 11B1 12B1 110.2(6) . . ?
13B1 11B1 H24 108.3 . . ?
10B1 11B1 H24 108.3 . . ?
12B1 11B1 H24 108.3 . . ?
C9B O2B Ni2 115.0(2) . . ?
C9B O2B Na 147.4(2) . . ?
Ni2 O2B Na 94.73(9) . . ?
N1B C8B C10B 111.6(3) . . ?
N1B C8B C9B 110.3(3) . . ?
C10B C8B C9B 111.9(3) . . ?
N1B C8B H26 107.6 . . ?
C10B C8B H26 107.6 . . ?
C9B C8B H26 107.6 . . ?
C8B C10B C11B 114.7(3) . . ?
C8B C10B H27A 108.6 . . ?
C11B C10B H27A 108.6 . . ?
C8B C10B H27B 108.6 . . ?
C11B C10B H27B 108.6 . . ?
H27A C10B H27B 107.6 . . ?
O3B C9B O2B 125.6(3) . . ?
O3B C9B C8B 116.1(3) . . ?
O2B C9B C8B 118.3(3) . . ?
C12B C11B C10B 115.0(5) . . ?
C12B C11B C13B 110.8(5) . . ?
C10B C11B C13B 108.9(5) . . ?
C12B C11B H28 107.3 . . ?
C10B C11B H28 107.3 . . ?
C13B C11B H28 107.3 . . ?
C9A O2A Ni1 114.4(2) . . ?
C9A O2A Na 146.9(2) . . ?
Ni1 O2A Na 96.37(9) . . ?
C4B1 C3B1 C2B1 122.0(4) . . ?
C4B1 C3B1 H73 119.0 . . ?
C2B1 C3B1 H73 119.0 . . ?
N1A C8A C9A 110.2(3) . 4_556 ?
N1A C8A C10A 112.7(3) . . ?
C9A C8A C10A 109.5(4) 4_556 . ?
N1A C8A H 101(2) . . ?
C9A C8A H 105(2) 4_556 . ?
C10A C8A H 118(2) . . ?
C11A C10A C8A 116.2(4) . . ?
C11A C10A H71A 108.2 . . ?
C8A C10A H71A 108.2 . . ?
C11A C10A H71B 108.2 . . ?
C8A C10A H71B 108.2 . . ?
H71A C10A H71B 107.4 . . ?
C13A C11A C10A 115.7(7) . . ?
C13A C11A C12A 109.3(7) . . ?
C10A C11A C12A 109.1(6) . . ?
C13A C11A H72 107.5 . . ?
C10A C11A H72 107.5 . . ?
C12A C11A H72 107.5 . . ?
C11B C13B H75A 109.5 . . ?
C11B C13B H75B 109.5 . . ?
H75A C13B H75B 109.5 . . ?
C11B C13B H75C 109.5 . . ?
H75A C13B H75C 109.5 . . ?
H75B C13B H75C 109.5 . . ?
11B1 13B1 H74A 109.5 . . ?
11B1 13B1 H74B 109.5 . . ?
H74A 13B1 H74B 109.5 . . ?
11B1 13B1 H74C 109.5 . . ?
H74A 13B1 H74C 109.5 . . ?
H74B 13B1 H74C 109.5 . . ?
O21 S1 O21 149.3(6) 3 . ?
O21 S1 O23 90.6(5) 3 . ?
O21 S1 O23 83.8(5) . . ?
O21 S1 O23 83.8(5) 3 3 ?
O21 S1 O23 90.6(5) . 3 ?
O23 S1 O23 158.8(6) . 3 ?
O21 S1 C76 105.3(3) 3 . ?
O21 S1 C76 105.3(3) . . ?
O23 S1 C76 100.6(3) . . ?
O23 S1 C76 100.6(3) 3 . ?
F1 C76 F1 127.2(8) 3 . ?
F1 C76 F3 84.6(6) 3 . ?
F1 C76 F3 80.0(6) . . ?
F1 C76 F3 80.0(6) 3 3 ?
F1 C76 F3 84.6(6) . 3 ?
F3 C76 F3 144.9(9) . 3 ?
F1 C76 S1 116.4(4) 3 . ?
F1 C76 S1 116.4(4) . . ?
F3 C76 S1 107.5(5) . . ?
F3 C76 S1 107.5(5) 3 . ?
C11B C12B H78A 109.5 . . ?
C11B C12B H78B 109.5 . . ?
H78A C12B H78B 109.5 . . ?
C11B C12B H78C 109.5 . . ?
H78A C12B H78C 109.5 . . ?
H78B C12B H78C 109.5 . . ?
C11A C12A H79A 109.5 . . ?
C11A C12A H79B 109.5 . . ?
H79A C12A H79B 109.5 . . ?
C11A C12A H79C 109.5 . . ?
H79A C12A H79C 109.5 . . ?
H79B C12A H79C 109.5 . . ?
11B1 12B1 H77A 109.5 . . ?
11B1 12B1 H77B 109.5 . . ?
H77A 12B1 H77B 109.5 . . ?
11B1 12B1 H77C 109.5 . . ?
H77A 12B1 H77C 109.5 . . ?
H77B 12B1 H77C 109.5 . . ?
C76 F1 F3 51.1(5) . 3 ?
C11A C13A H80A 109.5 . . ?
C11A C13A H80B 109.5 . . ?
H80A C13A H80B 109.5 . . ?
C11A C13A H80C 109.5 . . ?
H80A C13A H80C 109.5 . . ?
H80B C13A H80C 109.5 . . ?
O3A C9A O2A 124.3(3) . . ?
O3A C9A C8A 116.2(4) . 4_556 ?
O2A C9A C8A 119.5(3) . 4_556 ?
C76 F3 F1 44.3(3) . 3 ?
N100 C83 C84 169.2(17) . . ?
N101 C86 C85 177.3(14) . . ?

loop_
_geom_bond_atom_site_label_1
_geom_bond_atom_site_label_2
_geom_bond_distance
_geom_bond_site_symmetry_2
_geom_bond_publ_flag
Na O3B1 2.548(2) . ?
Na O3B1 2.548(2) 4_556 ?
Na O2A 2.612(3) . ?
Na O2A 2.612(3) 4_556 ?
Na O2B 2.627(3) 4_556 ?
Na O2B 2.627(3) . ?
Na Ni2 3.4387(11) . ?
Na Ni2 3.4387(11) 4_556 ?
Na Ni1 3.479(2) . ?
Ni1 O2A 2.025(2) 4_556 ?
Ni1 O2A 2.025(2) . ?
Ni1 N1A 2.087(3) . ?
Ni1 N1A 2.087(3) 4_556 ?
Ni1 O1A 2.123(2) . ?
Ni1 O1A 2.123(2) 4_556 ?
C6A C5A 1.384(6) . ?
C6A C1A 1.389(6) . ?
C6A C7A 1.497(6) . ?
C1A O1A 1.374(4) . ?
C1A C2A 1.378(6) . ?
C5A C4A 1.382(7) . ?
C5A H18 0.9300 . ?
C2A C3A 1.380(6) . ?
C2A H15 0.9300 . ?
C3A C4A 1.373(7) . ?
C3A H16 0.9300 . ?
C4A H17 0.9300 . ?
O1A H1N 1.000 . ?
C7A N1A 1.495(5) . ?
C7A H20A 0.9700 . ?
C7A H20B 0.9700 . ?
N1A C8A 1.474(5) . ?
N1A H3 0.9100 . ?
Ni2 O2B 2.012(2) . ?
Ni2 O3B1 2.028(2) . ?
Ni2 N1B 2.077(3) . ?
Ni2 N1B1 2.079(3) . ?
Ni2 O1B1 2.145(3) . ?
Ni2 O1B 2.150(2) . ?
O3B1 C9B1 1.267(4) . ?
O2B1 C9B1 1.259(4) . ?
O1B C1B 1.375(5) . ?
O1B H50Z 0.9600 . ?
O1B1 C1B1 1.365(4) . ?
O1B1 H2N 0.68(4) . ?
N1B1 C8B1 1.469(5) . ?
N1B1 C7B1 1.486(5) . ?
N1B1 H1 0.9100 . ?
N1B C8B 1.489(5) . ?
N1B C7B 1.490(5) . ?
N1B H2 0.9100 . ?
C1B C6B 1.375(6) . ?
C1B C2B 1.388(6) . ?
C7B C6B 1.503(6) . ?
C7B H1A 0.9700 . ?
C7B H1B 0.9700 . ?
C6B C5B 1.384(6) . ?
C4B C3B 1.352(8) . ?
C4B C5B 1.379(8) . ?
C4B H6 0.9300 . ?
C2B C3B 1.392(7) . ?
C2B H4 0.9300 . ?
C3B H5 0.9300 . ?
C5B H7 0.9300 . ?
C6B1 C5B1 1.385(5) . ?
C6B1 C1B1 1.390(5) . ?
C6B1 C7B1 1.501(5) . ?
C1B1 C2B1 1.400(5) . ?
C4B1 C3B1 1.367(7) . ?
C4B1 C5B1 1.385(6) . ?
C4B1 H12 0.9300 . ?
C5B1 H11 0.9300 . ?
C7B1 H8A 0.9700 . ?
C7B1 H8B 0.9700 . ?
C2B1 C3B1 1.372(6) . ?
C2B1 H13 0.9300 . ?
C8B1 C9B1 1.528(5) . ?
C8B1 10B1 1.538(6) . ?
C8B1 H22 0.9800 . ?
10B1 11B1 1.521(7) . ?
10B1 H23A 0.9700 . ?
10B1 H23B 0.9700 . ?
11B1 13B1 1.507(9) . ?
11B1 12B1 1.522(11) . ?
11B1 H24 0.9800 . ?
O2B C9B 1.272(4) . ?
O3B C9B 1.227(4) . ?
C8B C10B 1.524(6) . ?
C8B C9B 1.543(5) . ?
C8B H26 0.9800 . ?
C10B C11B 1.533(6) . ?
C10B H27A 0.9700 . ?
C10B H27B 0.9700 . ?
C11B C12B 1.486(10) . ?
C11B C13B 1.547(8) . ?
C11B H28 0.9800 . ?
O2A C9A 1.265(4) . ?
C3B1 H73 0.9300 . ?
C8A C9A 1.528(5) 4_556 ?
C8A C10A 1.543(6) . ?
C8A H 0.96(4) . ?
C10A C11A 1.491(7) . ?
C10A H71A 0.9700 . ?
C10A H71B 0.9700 . ?
C11A C13A 1.435(11) . ?
C11A C12A 1.523(9) . ?
C11A H72 0.9800 . ?
C13B H75A 0.9600 . ?
C13B H75B 0.9600 . ?
C13B H75C 0.9600 . ?
13B1 H74A 0.9600 . ?
13B1 H74B 0.9600 . ?
13B1 H74C 0.9600 . ?
S1 O21 1.370(6) 3 ?
S1 O21 1.370(6) . ?
S1 O23 1.526(9) . ?
S1 O23 1.526(9) 3 ?
S1 C76 1.795(8) . ?
C76 F1 1.214(6) 3 ?
C76 F1 1.214(6) . ?
C76 F3 1.353(9) . ?
C76 F3 1.353(9) 3 ?
C12B H78A 0.9600 . ?
C12B H78B 0.9600 . ?
C12B H78C 0.9600 . ?
C12A H79A 0.9600 . ?
C12A H79B 0.9600 . ?
C12A H79C 0.9600 . ?
12B1 H77A 0.9600 . ?
12B1 H77B 0.9600 . ?
12B1 H77C 0.9600 . ?
F1 F3 1.731(10) 3 ?
C13A H80A 0.9600 . ?
C13A H80B 0.9600 . ?
C13A H80C 0.9600 . ?
C9A O3A 1.255(4) . ?
C9A C8A 1.528(5) 4_556 ?
F3 F1 1.731(10) 3 ?
C85 C86 1.477(13) . ?
N100 C83 1.239(9) . ?
C83 C84 1.325(9) . ?
N101 C86 1.223(11) . ?
